data_1554095
loop_
_publ_author_name
'Zhu, Qiuhua'
'Dai, Chenshu'
'Huang, Cuihong'
'Zheng, Sichao'
'Tian, Yuanxin'

_publ_section_title
;
 Racemates Have Much Higher Solid-State Fluorescence Efficiency than Their
 Levo- and Dextrorotary Enantiomers
;
_journal_issue 45
_journal_name_full 'The Journal of Physical Chemistry C'
_journal_page_first 25503
_journal_paper_doi 10.1021/acs.jpcc.7b09170
_journal_volume 121
_journal_year 2017
_chemical_formula_moiety 'C26 H23 Br N2 O4'
_chemical_formula_sum 'C26 H23 Br N2 O4'
_chemical_formula_weight 507.37
_space_group_crystal_system monoclinic
_space_group_IT_number 14
_space_group_name_Hall '-P 2ybc'
_space_group_name_H-M_alt 'P 1 21/c 1'
_atom_sites_solution_hydrogens geom
_audit_creation_date 2017-07-29
_audit_creation_method
;
Olex2 1.2-beta
(compiled 2017.07.20 svn.r3457 for OlexSys, GUI svn.r5370)
;
_cell_angle_alpha 90
_cell_angle_beta 101.98(3)
_cell_angle_gamma 90
_cell_formula_units_Z 4
_cell_length_a 16.479(3)
_cell_length_b 9.0821(18)
_cell_length_c 15.440(3)
_cell_measurement_reflns_used 2016
_cell_measurement_temperature 293(2)
_cell_measurement_theta_max 16
_cell_measurement_theta_min 2
_cell_volume 2260.5(8)
_computing_molecular_graphics 'Olex2 (Dolomanov et al., 2009)'
_computing_publication_material 'Olex2 (Dolomanov et al., 2009)'
_computing_structure_refinement 'ShelXL (Sheldrick, 2015)'
_computing_structure_solution 'SHELXT 2014/5 (Sheldrick, 2014)'
_diffrn_ambient_temperature 293.0
_diffrn_measured_fraction_theta_full 0.998
_diffrn_measured_fraction_theta_max 0.995
_diffrn_measurement_device_type 'Bruker P4'
_diffrn_radiation_type MoK\a
_diffrn_radiation_wavelength 0.71073
_diffrn_reflns_av_R_equivalents 0.0437
_diffrn_reflns_av_unetI/netI 0.0390
_diffrn_reflns_Laue_measured_fraction_full 0.998
_diffrn_reflns_Laue_measured_fraction_max 0.995
_diffrn_reflns_limit_h_max 21
_diffrn_reflns_limit_h_min -21
_diffrn_reflns_limit_k_max 11
_diffrn_reflns_limit_k_min -11
_diffrn_reflns_limit_l_max 20
_diffrn_reflns_limit_l_min -19
_diffrn_reflns_number 21542
_diffrn_reflns_point_group_measured_fraction_full 0.998
_diffrn_reflns_point_group_measured_fraction_max 0.995
_diffrn_reflns_theta_full 25.242
_diffrn_reflns_theta_max 27.477
_diffrn_reflns_theta_min 3.026
_exptl_absorpt_coefficient_mu 1.855
_exptl_absorpt_correction_type none
_exptl_crystal_colour colourless
_exptl_crystal_colour_primary colourless
_exptl_crystal_density_diffrn 1.491
_exptl_crystal_description block
_exptl_crystal_F_000 1040
_refine_diff_density_max 0.826
_refine_diff_density_min -1.653
_refine_diff_density_rms 0.123
_refine_ls_extinction_method none
_refine_ls_goodness_of_fit_ref 1.160
_refine_ls_hydrogen_treatment constr
_refine_ls_matrix_type full
_refine_ls_number_parameters 300
_refine_ls_number_reflns 5146
_refine_ls_number_restraints 0
_refine_ls_restrained_S_all 1.160
_refine_ls_R_factor_all 0.1023
_refine_ls_R_factor_gt 0.0467
_refine_ls_shift/su_max 0.001
_refine_ls_shift/su_mean 0.000
_refine_ls_structure_factor_coef Fsqd
_refine_ls_weighting_details 'w=1/[\s^2^(Fo^2^)+(0.0612P)^2^+4.2735P] where P=(Fo^2^+2Fc^2^)/3'
_refine_ls_weighting_scheme calc
_refine_ls_wR_factor_gt 0.1062
_refine_ls_wR_factor_ref 0.1793
_reflns_Friedel_coverage 0.000
_reflns_number_gt 3083
_reflns_number_total 5146
_reflns_threshold_expression 'I > 2\s(I)'
_cod_data_source_file jp7b09170_si_010.cif
_cod_data_source_block w
_cod_original_cell_volume 2260.4(8)
_cod_database_code 1554095
_shelx_shelxl_version_number 2016/6
_shelx_space_group_comment
;
The symmetry employed for this shelxl refinement is uniquely defined
by the following loop, which should always be used as a source of
symmetry information in preference to the above space-group names.
They are only intended as comments.
;
_olex2_refinement_description
;
1. Fixed Uiso
 At 1.2 times of:
  All C(H) groups, All C(H,H) groups
 At 1.5 times of:
  All C(H,H,H) groups
2.a Ternary CH refined with riding coordinates:
 C17(H17)
2.b Secondary CH2 refined with riding coordinates:
 C14(H14A,H14B)
2.c Aromatic/amide H refined with riding coordinates:
 C18(H18), C19(H19), C20(H20), C21(H21), C22(H22), C25(H25), C26(H26),
 C28(H28), C29(H29), C30(H30), C32(H32), C33(H33), C34(H34), C35(H35)
2.d Idealised Me refined as rotating group:
 C10(H10A,H10B,H10C), C12(H12A,H12B,H12C)
;
_olex2_submission_special_instructions 'No special instructions were received'

loop_
_space_group_symop_operation_xyz
'x, y, z'
'-x, y+1/2, -z+1/2'
'-x, -y, -z'
'x, -y-1/2, z-1/2'

loop_
_atom_site_label
_atom_site_type_symbol
_atom_site_fract_x
_atom_site_fract_y
_atom_site_fract_z
_atom_site_U_iso_or_equiv
_atom_site_adp_type
_atom_site_occupancy
_atom_site_site_symmetry_order
_atom_site_calc_flag
_atom_site_refinement_flags_posn
Br1 Br 1.02508(3) -0.21950(6) 0.43286(4) 0.0615(2) Uani 1 1 d .
O1 O 0.8608(2) 0.5769(4) 0.5193(2) 0.0543(9) Uani 1 1 d .
O2 O 0.7866(2) 0.3980(4) 0.5655(2) 0.0540(8) Uani 1 1 d .
O3 O 0.6200(2) 0.4152(4) 0.4591(2) 0.0486(8) Uani 1 1 d .
O4 O 0.6355(2) 0.1769(4) 0.4281(2) 0.0493(8) Uani 1 1 d .
N1 N 0.8274(2) 0.4131(4) 0.2648(2) 0.0389(8) Uani 1 1 d .
N2 N 0.7119(2) 0.2793(4) 0.2946(2) 0.0354(7) Uani 1 1 d .
C10 C 0.5663(4) 0.1394(7) 0.4670(4) 0.0694(16) Uani 1 1 d .
H10A H 0.519081 0.197437 0.440233 0.104 Uiso 1 1 calc GR
H10B H 0.580177 0.158784 0.529419 0.104 Uiso 1 1 calc GR
H10C H 0.553534 0.036815 0.457275 0.104 Uiso 1 1 calc GR
C11 C 0.6540(3) 0.3196(5) 0.4267(3) 0.0384(9) Uani 1 1 d .
C12 C 0.8910(4) 0.6220(6) 0.6099(3) 0.0630(15) Uani 1 1 d .
H12A H 0.918444 0.715438 0.610852 0.094 Uiso 1 1 calc GR
H12B H 0.929465 0.549952 0.639772 0.094 Uiso 1 1 calc GR
H12C H 0.845264 0.630664 0.639196 0.094 Uiso 1 1 calc GR
C13 C 0.8101(3) 0.4598(5) 0.5066(3) 0.0396(9) Uani 1 1 d .
C14 C 0.8548(3) 0.4531(5) 0.3582(3) 0.0412(10) Uani 1 1 d .
H14A H 0.867358 0.557568 0.362323 0.049 Uiso 1 1 calc R
H14B H 0.905519 0.400169 0.382677 0.049 Uiso 1 1 calc R
C15 C 0.7916(3) 0.4198(5) 0.4126(3) 0.0371(9) Uani 1 1 d .
C16 C 0.7223(2) 0.3438(5) 0.3775(3) 0.0359(9) Uani 1 1 d .
C17 C 0.7863(3) 0.2704(4) 0.2580(3) 0.0365(9) Uani 1 1 d .
H17 H 0.769462 0.245324 0.195117 0.044 Uiso 1 1 calc R
C18 C 0.7685(3) 0.5057(6) 0.1180(3) 0.0501(11) Uani 1 1 d .
H18 H 0.792608 0.426376 0.094804 0.060 Uiso 1 1 calc R
C19 C 0.7222(4) 0.6069(6) 0.0615(4) 0.0630(14) Uani 1 1 d .
H19 H 0.715940 0.595400 0.000592 0.076 Uiso 1 1 calc R
C20 C 0.6856(4) 0.7240(6) 0.0943(4) 0.0651(15) Uani 1 1 d .
H20 H 0.654617 0.792257 0.056227 0.078 Uiso 1 1 calc R
C21 C 0.6956(4) 0.7386(6) 0.1841(4) 0.0683(16) Uani 1 1 d .
H21 H 0.670678 0.817421 0.206862 0.082 Uiso 1 1 calc R
C22 C 0.7416(4) 0.6392(6) 0.2415(3) 0.0576(13) Uani 1 1 d .
H22 H 0.747416 0.651351 0.302285 0.069 Uiso 1 1 calc R
C23 C 0.7791(3) 0.5213(5) 0.2087(3) 0.0413(10) Uani 1 1 d .
C24 C 0.8445(3) 0.1503(5) 0.3031(3) 0.0377(9) Uani 1 1 d .
C25 C 0.8184(3) 0.0432(5) 0.3550(3) 0.0474(11) Uani 1 1 d .
H25 H 0.764625 0.045728 0.364705 0.057 Uiso 1 1 calc R
C26 C 0.8722(3) -0.0682(5) 0.3926(3) 0.0513(12) Uani 1 1 d .
H26 H 0.854383 -0.140437 0.427090 0.062 Uiso 1 1 calc R
C27 C 0.9511(3) -0.0708(5) 0.3787(3) 0.0427(10) Uani 1 1 d .
C28 C 0.9789(3) 0.0339(5) 0.3273(3) 0.0477(11) Uani 1 1 d .
H28 H 1.032739 0.030558 0.317753 0.057 Uiso 1 1 calc R
C29 C 0.9246(3) 0.1446(5) 0.2902(3) 0.0459(11) Uani 1 1 d .
H29 H 0.942803 0.216606 0.255861 0.055 Uiso 1 1 calc R
C30 C 0.6171(3) 0.1381(5) 0.1847(3) 0.0445(10) Uani 1 1 d .
H30 H 0.660163 0.074158 0.180262 0.053 Uiso 1 1 calc R
C31 C 0.6320(3) 0.2594(5) 0.2400(3) 0.0362(9) Uani 1 1 d .
C32 C 0.5682(3) 0.3575(5) 0.2424(3) 0.0450(10) Uani 1 1 d .
H32 H 0.578352 0.442439 0.276591 0.054 Uiso 1 1 calc R
C33 C 0.4898(3) 0.3290(6) 0.1941(3) 0.0546(12) Uani 1 1 d .
H33 H 0.446878 0.394306 0.196766 0.066 Uiso 1 1 calc R
C34 C 0.4739(3) 0.2056(6) 0.1422(3) 0.0555(13) Uani 1 1 d .
H34 H 0.420393 0.185141 0.111433 0.067 Uiso 1 1 calc R
C35 C 0.5384(3) 0.1125(6) 0.1364(3) 0.0529(12) Uani 1 1 d .
H35 H 0.528638 0.030984 0.099159 0.063 Uiso 1 1 calc R

loop_
_atom_site_aniso_label
_atom_site_aniso_U_11
_atom_site_aniso_U_22
_atom_site_aniso_U_33
_atom_site_aniso_U_23
_atom_site_aniso_U_13
_atom_site_aniso_U_12
Br1 0.0599(4) 0.0572(4) 0.0648(4) 0.0060(2) 0.0069(2) 0.0181(3)
O1 0.065(2) 0.055(2) 0.0402(16) -0.0076(15) 0.0059(15) -0.0193(17)
O2 0.065(2) 0.057(2) 0.0397(17) 0.0057(15) 0.0097(15) -0.0089(17)
O3 0.0496(18) 0.0485(19) 0.0514(18) -0.0029(15) 0.0193(15) 0.0098(15)
O4 0.0495(19) 0.0451(18) 0.0595(19) -0.0024(15) 0.0255(15) -0.0056(15)
N1 0.0411(19) 0.038(2) 0.0376(18) -0.0007(15) 0.0086(15) -0.0028(15)
N2 0.0338(17) 0.0372(18) 0.0356(17) -0.0043(14) 0.0082(14) -0.0011(14)
C10 0.063(3) 0.071(4) 0.086(4) -0.010(3) 0.044(3) -0.023(3)
C11 0.038(2) 0.036(2) 0.041(2) 0.0025(17) 0.0084(18) 0.0033(18)
C12 0.073(4) 0.065(3) 0.045(3) -0.017(2) -0.002(2) -0.013(3)
C13 0.040(2) 0.040(2) 0.037(2) -0.0006(18) 0.0025(18) 0.0017(18)
C14 0.038(2) 0.042(2) 0.043(2) -0.0040(18) 0.0068(18) -0.0022(18)
C15 0.038(2) 0.038(2) 0.035(2) -0.0004(17) 0.0084(17) 0.0013(17)
C16 0.036(2) 0.034(2) 0.038(2) -0.0011(16) 0.0087(17) 0.0064(17)
C17 0.036(2) 0.035(2) 0.041(2) -0.0042(17) 0.0147(17) -0.0012(17)
C18 0.058(3) 0.050(3) 0.043(2) 0.000(2) 0.014(2) 0.003(2)
C19 0.070(4) 0.064(4) 0.049(3) 0.007(3) 0.001(3) 0.002(3)
C20 0.066(4) 0.053(3) 0.074(4) 0.019(3) 0.010(3) 0.009(3)
C21 0.091(4) 0.049(3) 0.070(4) 0.011(3) 0.028(3) 0.018(3)
C22 0.078(4) 0.046(3) 0.053(3) 0.002(2) 0.022(3) 0.009(3)
C23 0.046(2) 0.036(2) 0.044(2) 0.0017(18) 0.0152(19) -0.0034(19)
C24 0.036(2) 0.037(2) 0.041(2) -0.0047(17) 0.0099(17) 0.0029(17)
C25 0.040(2) 0.044(3) 0.062(3) 0.006(2) 0.019(2) -0.001(2)
C26 0.056(3) 0.040(3) 0.061(3) 0.008(2) 0.019(2) 0.003(2)
C27 0.038(2) 0.044(3) 0.045(2) -0.0059(19) 0.0073(19) 0.0090(19)
C28 0.038(2) 0.053(3) 0.053(3) -0.002(2) 0.013(2) 0.002(2)
C29 0.046(3) 0.052(3) 0.042(2) 0.004(2) 0.015(2) 0.000(2)
C30 0.046(2) 0.041(2) 0.047(2) -0.0019(19) 0.010(2) -0.004(2)
C31 0.034(2) 0.040(2) 0.034(2) 0.0017(17) 0.0074(16) 0.0009(17)
C32 0.043(2) 0.046(3) 0.044(2) -0.0017(19) 0.0055(19) 0.006(2)
C33 0.039(2) 0.071(3) 0.052(3) 0.005(2) 0.006(2) 0.008(2)
C34 0.038(2) 0.078(4) 0.046(3) 0.006(2) -0.002(2) -0.011(2)
C35 0.056(3) 0.056(3) 0.045(3) -0.005(2) 0.005(2) -0.017(2)

loop_
_atom_type_symbol
_atom_type_description
_atom_type_scat_dispersion_real
_atom_type_scat_dispersion_imag
_atom_type_scat_source
C C 0.0033 0.0016 'International Tables Vol C Tables 4.2.6.8 and 6.1.1.4'
H H 0.0000 0.0000 'International Tables Vol C Tables 4.2.6.8 and 6.1.1.4'
Br Br -0.2901 2.4595 'International Tables Vol C Tables 4.2.6.8 and 6.1.1.4'
N N 0.0061 0.0033 'International Tables Vol C Tables 4.2.6.8 and 6.1.1.4'
O O 0.0106 0.0060 'International Tables Vol C Tables 4.2.6.8 and 6.1.1.4'

loop_
_geom_angle_atom_site_label_1
_geom_angle_atom_site_label_2
_geom_angle_atom_site_label_3
_geom_angle
C13 O1 C12 116.5(4)
C11 O4 C10 116.2(4)
C17 N1 C14 109.6(3)
C23 N1 C14 116.3(3)
C23 N1 C17 112.0(3)
C16 N2 C17 115.5(3)
C16 N2 C31 121.6(3)
C31 N2 C17 121.0(3)
O4 C10 H10A 109.5
O4 C10 H10B 109.5
O4 C10 H10C 109.5
H10A C10 H10B 109.5
H10A C10 H10C 109.5
H10B C10 H10C 109.5
O3 C11 O4 124.7(4)
O3 C11 C16 124.8(4)
O4 C11 C16 110.5(4)
O1 C12 H12A 109.5
O1 C12 H12B 109.5
O1 C12 H12C 109.5
H12A C12 H12B 109.5
H12A C12 H12C 109.5
H12B C12 H12C 109.5
O1 C13 C15 109.7(4)
O2 C13 O1 123.3(4)
O2 C13 C15 127.0(4)
N1 C14 H14A 108.9
N1 C14 H14B 108.9
N1 C14 C15 113.2(3)
H14A C14 H14B 107.8
C15 C14 H14A 108.9
C15 C14 H14B 108.9
C13 C15 C14 118.6(4)
C16 C15 C13 120.7(4)
C16 C15 C14 120.5(4)
N2 C16 C11 116.4(4)
C15 C16 N2 121.3(4)
C15 C16 C11 122.3(4)
N1 C17 H17 108.0
N1 C17 C24 111.5(3)
N2 C17 N1 109.9(3)
N2 C17 H17 108.0
N2 C17 C24 111.4(3)
C24 C17 H17 108.0
C19 C18 H18 119.7
C23 C18 H18 119.7
C23 C18 C19 120.6(5)
C18 C19 H19 119.7
C20 C19 C18 120.7(5)
C20 C19 H19 119.7
C19 C20 H20 120.7
C21 C20 C19 118.6(5)
C21 C20 H20 120.7
C20 C21 H21 119.2
C20 C21 C22 121.6(5)
C22 C21 H21 119.2
C21 C22 H22 120.0
C21 C22 C23 120.0(5)
C23 C22 H22 120.0
C18 C23 N1 118.6(4)
C18 C23 C22 118.5(4)
C22 C23 N1 122.9(4)
C25 C24 C17 121.8(4)
C29 C24 C17 119.6(4)
C29 C24 C25 118.6(4)
C24 C25 H25 119.8
C24 C25 C26 120.4(4)
C26 C25 H25 119.8
C25 C26 H26 120.2
C27 C26 C25 119.6(4)
C27 C26 H26 120.2
C26 C27 Br1 119.4(4)
C26 C27 C28 121.5(4)
C28 C27 Br1 119.1(3)
C27 C28 H28 120.8
C27 C28 C29 118.4(4)
C29 C28 H28 120.8
C24 C29 C28 121.5(4)
C24 C29 H29 119.2
C28 C29 H29 119.2
C31 C30 H30 120.1
C35 C30 H30 120.1
C35 C30 C31 119.7(5)
C30 C31 N2 119.4(4)
C30 C31 C32 119.4(4)
C32 C31 N2 121.2(4)
C31 C32 H32 120.1
C33 C32 C31 119.8(5)
C33 C32 H32 120.1
C32 C33 H33 119.5
C34 C33 C32 120.9(5)
C34 C33 H33 119.5
C33 C34 H34 120.5
C33 C34 C35 119.0(4)
C35 C34 H34 120.5
C30 C35 C34 121.0(5)
C30 C35 H35 119.5
C34 C35 H35 119.5

loop_
_geom_bond_atom_site_label_1
_geom_bond_atom_site_label_2
_geom_bond_distance
Br1 C27 1.894(4)
O1 C12 1.443(5)
O1 C13 1.341(5)
O2 C13 1.198(5)
O3 C11 1.198(5)
O4 C10 1.434(6)
O4 C11 1.332(5)
N1 C14 1.466(5)
N1 C17 1.456(5)
N1 C23 1.436(5)
N2 C16 1.386(5)
N2 C17 1.455(5)
N2 C31 1.420(5)
C10 H10A 0.9600
C10 H10B 0.9600
C10 H10C 0.9600
C11 C16 1.499(6)
C12 H12A 0.9600
C12 H12B 0.9600
C12 H12C 0.9600
C13 C15 1.466(6)
C14 H14A 0.9700
C14 H14B 0.9700
C14 C15 1.499(6)
C15 C16 1.347(6)
C17 H17 0.9800
C17 C24 1.521(6)
C18 H18 0.9300
C18 C19 1.382(7)
C18 C23 1.382(6)
C19 H19 0.9300
C19 C20 1.371(8)
C20 H20 0.9300
C20 C21 1.369(8)
C21 H21 0.9300
C21 C22 1.377(7)
C22 H22 0.9300
C22 C23 1.384(7)
C24 C25 1.384(6)
C24 C29 1.376(6)
C25 H25 0.9300
C25 C26 1.390(6)
C26 H26 0.9300
C26 C27 1.361(7)
C27 C28 1.376(7)
C28 H28 0.9300
C28 C29 1.388(6)
C29 H29 0.9300
C30 H30 0.9300
C30 C31 1.384(6)
C30 C35 1.376(6)
C31 C32 1.385(6)
C32 H32 0.9300
C32 C33 1.376(6)
C33 H33 0.9300
C33 C34 1.371(8)
C34 H34 0.9300
C34 C35 1.376(7)
C35 H35 0.9300

loop_
_geom_torsion_atom_site_label_1
_geom_torsion_atom_site_label_2
_geom_torsion_atom_site_label_3
_geom_torsion_atom_site_label_4
_geom_torsion
Br1 C27 C28 C29 -178.1(3)
O1 C13 C15 C14 28.9(5)
O1 C13 C15 C16 -156.5(4)
O2 C13 C15 C14 -149.3(5)
O2 C13 C15 C16 25.3(7)
O3 C11 C16 N2 -128.7(5)
O3 C11 C16 C15 53.6(6)
O4 C11 C16 N2 50.2(5)
O4 C11 C16 C15 -127.6(4)
N1 C14 C15 C13 -177.7(4)
N1 C14 C15 C16 7.7(6)
N1 C17 C24 C25 137.9(4)
N1 C17 C24 C29 -44.0(5)
N2 C17 C24 C25 14.9(6)
N2 C17 C24 C29 -167.1(4)
N2 C31 C32 C33 -174.7(4)
C10 O4 C11 O3 3.8(7)
C10 O4 C11 C16 -175.1(4)
C12 O1 C13 O2 3.7(7)
C12 O1 C13 C15 -174.5(4)
C13 C15 C16 N2 -166.6(4)
C13 C15 C16 C11 11.0(6)
C14 N1 C17 N2 63.4(4)
C14 N1 C17 C24 -60.6(4)
C14 N1 C23 C18 164.8(4)
C14 N1 C23 C22 -16.3(6)
C14 C15 C16 N2 7.9(6)
C14 C15 C16 C11 -174.5(4)
C16 N2 C17 N1 -49.2(5)
C16 N2 C17 C24 74.8(4)
C16 N2 C31 C30 -146.8(4)
C16 N2 C31 C32 31.7(6)
C17 N1 C14 C15 -42.5(5)
C17 N1 C23 C18 -68.2(5)
C17 N1 C23 C22 110.7(5)
C17 N2 C16 C11 -164.5(3)
C17 N2 C16 C15 13.3(6)
C17 N2 C31 C30 50.0(5)
C17 N2 C31 C32 -131.5(4)
C17 C24 C25 C26 177.6(4)
C17 C24 C29 C28 -177.6(4)
C18 C19 C20 C21 -0.1(9)
C19 C18 C23 N1 179.8(5)
C19 C18 C23 C22 0.9(7)
C19 C20 C21 C22 0.3(10)
C20 C21 C22 C23 0.1(9)
C21 C22 C23 N1 -179.6(5)
C21 C22 C23 C18 -0.7(8)
C23 N1 C14 C15 85.7(5)
C23 N1 C17 N2 -67.2(4)
C23 N1 C17 C24 168.9(3)
C23 C18 C19 C20 -0.5(8)
C24 C25 C26 C27 0.5(7)
C25 C24 C29 C28 0.5(7)
C25 C26 C27 Br1 178.2(4)
C25 C26 C27 C28 -0.6(7)
C26 C27 C28 C29 0.7(7)
C27 C28 C29 C24 -0.6(7)
C29 C24 C25 C26 -0.4(7)
C30 C31 C32 C33 3.9(7)
C31 N2 C16 C11 31.4(5)
C31 N2 C16 C15 -150.8(4)
C31 N2 C17 N1 115.0(4)
C31 N2 C17 C24 -121.0(4)
C31 C30 C35 C34 -0.2(7)
C31 C32 C33 C34 -1.1(7)
C32 C33 C34 C35 -2.3(8)
C33 C34 C35 C30 2.9(8)
C35 C30 C31 N2 175.3(4)
C35 C30 C31 C32 -3.2(7)
